data_7035857
loop_
_publ_author_name
'Hu, Yang-Yang'
'Xiao-Zhang, ?'
'Zhao, De-Chuan'
'Guo, Hai-Yang'
'Fu, Li-Wei'
'Guo, Lan-Lan'
'Cui, Xiao-Bing'
'Huo, Qi-Sheng'
'Xu, Ji-Qing'

_publ_section_title
;
 Tuning the structures based on polyoxometalates from 1-D to 2-D by using
 different secondary organic ligands.
;
_journal_issue 33
_journal_name_full 'Dalton transactions (Cambridge, England : 2003)'
_journal_page_first 14830
_journal_page_last 14841
_journal_paper_doi 10.1039/c5dt02060c
_journal_volume 44
_journal_year 2015
_chemical_formula_sum 'C32 H36 Cu Mo12 N10 O44 Si'
_chemical_formula_weight 2507.62
_space_group_crystal_system triclinic
_space_group_IT_number 2
_space_group_name_Hall '-P 1'
_space_group_name_H-M_alt 'P -1'
_symmetry_space_group_name_Hall '-P 1'
_symmetry_space_group_name_H-M 'P -1'
_atom_sites_solution_hydrogens geom
_audit_creation_method SHELXL-2014/7
_audit_update_record
;
2015-07-14 deposited with the CCDC.
2015-07-17 downloaded from the CCDC.
;
_cell_angle_alpha 110.302(2)
_cell_angle_beta 98.157(2)
_cell_angle_gamma 111.880(2)
_cell_formula_units_Z 1
_cell_length_a 11.1938(13)
_cell_length_b 12.7022(14)
_cell_length_c 13.1616(15)
_cell_measurement_reflns_used 4167
_cell_measurement_temperature 296(2)
_cell_measurement_theta_max 28.29
_cell_measurement_theta_min 2.59
_cell_volume 1547.6(3)
_computing_data_collection 'Bruker SMART'
_computing_molecular_graphics 'SHELXL-2014/7 (Sheldrick, 2014)'
_computing_publication_material 'SHELXL-2014/7 (Sheldrick, 2014)'
_computing_structure_refinement 'SHELXL-2014/7 (Sheldrick, 2014)'
_computing_structure_solution 'SHELXL-2014/7 (Sheldrick, 2014)'
_diffrn_ambient_temperature 296(2)
_diffrn_measured_fraction_theta_full 0.993
_diffrn_measured_fraction_theta_max 0.993
_diffrn_measurement_device_type 'CCD area detector'
_diffrn_radiation_type MoK\a
_diffrn_radiation_wavelength 0.71073
_diffrn_reflns_av_R_equivalents 0.0245
_diffrn_reflns_av_unetI/netI 0.0436
_diffrn_reflns_laue_measured_fraction_full 0.993
_diffrn_reflns_laue_measured_fraction_max 0.993
_diffrn_reflns_limit_h_max 10
_diffrn_reflns_limit_h_min -13
_diffrn_reflns_limit_k_max 15
_diffrn_reflns_limit_k_min -13
_diffrn_reflns_limit_l_max 15
_diffrn_reflns_limit_l_min -14
_diffrn_reflns_number 7773
_diffrn_reflns_point_group_measured_fraction_full 0.993
_diffrn_reflns_point_group_measured_fraction_max 0.993
_diffrn_reflns_theta_full 24.999
_diffrn_reflns_theta_max 24.999
_diffrn_reflns_theta_min 1.736
_exptl_absorpt_coefficient_mu 2.811
_exptl_absorpt_correction_T_max 0.561
_exptl_absorpt_correction_T_min 0.432
_exptl_absorpt_correction_type empirical
_exptl_crystal_colour dark_green
_exptl_crystal_density_diffrn 2.691
_exptl_crystal_description block
_exptl_crystal_F_000 1197
_exptl_crystal_size_max 0.330
_exptl_crystal_size_mid 0.300
_exptl_crystal_size_min 0.240
_refine_diff_density_max 1.734
_refine_diff_density_min -1.406
_refine_diff_density_rms 0.336
_refine_ls_extinction_coef 0.0054(5)
_refine_ls_extinction_expression Fc^*^=kFc[1+0.001xFc^2^\l^3^/sin(2\q)]^-1/4^
_refine_ls_extinction_method 'SHELXL-2014/7 (Sheldrick 2014'
_refine_ls_goodness_of_fit_ref 1.051
_refine_ls_hydrogen_treatment constr
_refine_ls_matrix_type full
_refine_ls_number_parameters 473
_refine_ls_number_reflns 5412
_refine_ls_number_restraints 6
_refine_ls_restrained_S_all 1.053
_refine_ls_R_factor_all 0.0983
_refine_ls_R_factor_gt 0.0876
_refine_ls_shift/su_max 0.000
_refine_ls_shift/su_mean 0.000
_refine_ls_structure_factor_coef Fsqd
_refine_ls_weighting_details 'w=1/[\s^2^(Fo^2^)+(0.0604P)^2^+65.1497P] where P=(Fo^2^+2Fc^2^)/3'
_refine_ls_weighting_scheme calc
_refine_ls_wR_factor_gt 0.2099
_refine_ls_wR_factor_ref 0.2250
_reflns_Friedel_coverage 0.000
_reflns_number_gt 4723
_reflns_number_total 5412
_reflns_threshold_expression 'I > 2\s(I)'
_cod_data_source_file c5dt02060c2.cif
_cod_data_source_block shelx_3
_cod_depositor_comments 'Adding full bibliography for 7035855--7035860.cif.'
_cod_database_code 7035857
_shelx_shelxl_version_number 2014/7
_shelx_space_group_comment
;
The symmetry employed for this shelxl refinement is uniquely defined
by the following loop, which should always be used as a source of
symmetry information in preference to the above space-group names.
They are only intended as comments.
;
_shelx_estimated_absorpt_t_min 0.457
_shelx_estimated_absorpt_t_max 0.552

loop_
_space_group_symop_operation_xyz
'x, y, z'
'-x, -y, -z'

loop_
_atom_site_label
_atom_site_type_symbol
_atom_site_fract_x
_atom_site_fract_y
_atom_site_fract_z
_atom_site_U_iso_or_equiv
_atom_site_adp_type
_atom_site_occupancy
_atom_site_site_symmetry_order
_atom_site_calc_flag
_atom_site_refinement_flags_posn
_atom_site_refinement_flags_adp
_atom_site_refinement_flags_occupancy
Mo1 Mo -0.31292(14) -0.14848(15) -0.21714(11) 0.0455(4) Uani 1 1 d . . .
Mo2 Mo -0.02094(18) 0.07165(14) -0.23619(11) 0.0510(5) Uani 1 1 d . . .
Mo3 Mo -0.29456(14) -0.20535(14) 0.02817(14) 0.0474(4) Uani 1 1 d . . .
Mo4 Mo -0.04652(18) -0.22433(16) -0.26983(11) 0.0574(5) Uani 1 1 d . . .
Mo5 Mo -0.25633(16) 0.09126(18) 0.04771(15) 0.0582(5) Uani 1 1 d . . .
Mo6 Mo 0.04909(19) 0.30467(15) 0.03994(16) 0.0605(5) Uani 1 1 d . . .
Cu1 Cu 0.0000 -0.5000 -0.5000 0.0430(7) Uani 1 2 d S . P
Si1 Si 0.0000 0.0000 0.0000 0.0320(12) Uani 1 2 d S . P
O1 O -0.0749(18) -0.0517(16) -0.1314(15) 0.027(4) Uani 0.5 1 d . . P
O2 O -0.1603(19) -0.0565(16) -0.0335(14) 0.030(4) Uani 0.5 1 d . . P
O3 O 0.0647(19) 0.1036(16) -0.0488(13) 0.028(4) Uani 0.5 1 d . . P
O4 O 0.0327(18) -0.1222(15) -0.0725(14) 0.025(4) Uani 0.5 1 d . . P
O5 O -0.4576(13) -0.2129(13) -0.3211(12) 0.075(4) Uani 1 1 d . . .
O6 O -0.2315(15) -0.2457(11) -0.2895(15) 0.080(5) Uani 1 1 d . . .
O7 O -0.3768(14) 0.1295(14) 0.0731(12) 0.067(4) Uani 1 1 d . . .
O8 O 0.0756(13) 0.4473(12) 0.0561(12) 0.061(3) Uani 1 1 d . . .
O9 O -0.0754(13) -0.3317(12) -0.3985(10) 0.059(3) Uani 1 1 d . . .
O10 O -0.0231(15) 0.1044(17) -0.3483(12) 0.081(5) Uani 1 1 d . . .
O11 O -0.0125(14) 0.2145(14) -0.1254(12) 0.085(5) Uani 1 1 d . . .
O12 O 0.0921(14) 0.329(2) 0.1913(15) 0.132(9) Uani 1 1 d . . .
O13 O -0.3161(18) -0.0596(13) 0.0703(10) 0.075(5) Uani 1 1 d . . .
O14 O 0.2199(16) 0.3175(16) 0.0365(13) 0.098(6) Uani 1 1 d . . .
O15 O -0.2019(16) -0.0209(12) -0.2620(16) 0.090(6) Uani 1 1 d . . .
O16 O -0.3286(19) -0.0113(13) -0.1103(11) 0.081(5) Uani 1 1 d . . .
O17 O -0.1799(16) -0.1499(15) 0.1724(14) 0.102(7) Uani 1 1 d . . .
O18 O -0.4370(14) -0.3045(14) 0.0334(11) 0.075(4) Uani 1 1 d . . .
O19 O 0.1362(15) -0.173(2) -0.2039(16) 0.133(10) Uani 1 1 d . . .
O20 O -0.3607(18) -0.2358(14) -0.1318(11) 0.075(5) Uani 1 1 d . . .
O21 O -0.0083(16) -0.0831(12) -0.2998(16) 0.084(5) Uani 1 1 d . . .
O22 O -0.1400(18) 0.2314(17) 0.0265(14) 0.094(5) Uani 1 1 d . U .
O23 O -0.1993(13) -0.6876(13) -0.3459(12) 0.070(4) Uani 1 1 d . . .
O24 O -0.1508(12) -0.6149(11) -0.4745(10) 0.053(3) Uani 1 1 d . . .
N1 N 0.1047(13) -0.4810(12) -0.3579(11) 0.041(3) Uani 1 1 d . . .
C6 C -0.1200(17) -0.6245(15) -0.3810(13) 0.044(4) Uani 1 1 d . . .
C15 C -0.542(2) -0.1500(17) -0.6252(14) 0.050(4) Uani 1 1 d . . .
H15A H -0.6141 -0.2086 -0.6158 0.060 Uiso 1 1 calc R U .
C14 C -0.421(3) -0.087(2) -0.5466(17) 0.066(6) Uani 1 1 d . . .
H14A H -0.4107 -0.1028 -0.4829 0.079 Uiso 1 1 calc R U .
N2 N 0.370(3) 0.3297(18) -0.2743(14) 0.086(6) Uani 1 1 d . . .
C5 C 0.0260(17) -0.5506(13) -0.3125(13) 0.041(4) Uani 1 1 d . . .
C13 C -0.312(3) -0.001(3) -0.555(2) 0.090(8) Uani 1 1 d . . .
H13A H -0.2296 0.0435 -0.4974 0.108 Uiso 1 1 calc R U .
C11 C 0.312(2) 0.304(2) -0.3841(17) 0.064(5) Uani 1 1 d . . .
C4 C 0.0816(19) -0.5567(16) -0.2128(15) 0.050(4) Uani 1 1 d . . .
H4A H 0.0282 -0.6086 -0.1848 0.060 Uiso 1 1 calc R U .
C1 C 0.2391(17) -0.4104(15) -0.3015(15) 0.050(4) Uani 1 1 d . . .
H1A H 0.2917 -0.3592 -0.3304 0.060 Uiso 1 1 calc R U .
C10 C 0.383(2) 0.348(2) -0.4470(15) 0.062(5) Uani 1 1 d . . .
H10A H 0.3383 0.3292 -0.5209 0.075 Uiso 1 1 calc R U .
N3 N 0.180(2) 0.226(2) -0.4323(18) 0.092(6) Uani 1 1 d . . .
H3B H 0.1413 0.2049 -0.5026 0.110 Uiso 1 1 calc R U .
H3C H 0.1328 0.1971 -0.3933 0.110 Uiso 1 1 calc R U .
C16 C -0.559(2) -0.130(2) -0.7138(18) 0.065(5) Uani 1 1 d . . .
N4 N -0.457(2) -0.041(2) -0.731(2) 0.097(7) Uani 1 1 d . . .
C3 C 0.221(2) -0.481(2) -0.1580(16) 0.062(5) Uani 1 1 d . . .
H3A H 0.2616 -0.4769 -0.0892 0.074 Uiso 1 1 calc R U .
C9 C 0.517(3) 0.419(2) -0.405(3) 0.104(9) Uani 1 1 d . . .
H9A H 0.5663 0.4432 -0.4513 0.125 Uiso 1 1 calc R U .
N5 N -0.690(2) -0.202(2) -0.795(2) 0.102(8) Uani 1 1 d . . .
H5A H -0.7536 -0.2562 -0.7829 0.122 Uiso 1 1 calc R U .
H5B H -0.7065 -0.1922 -0.8556 0.122 Uiso 1 1 calc R U .
C2 C 0.2992(18) -0.4103(17) -0.2082(17) 0.057(5) Uani 1 1 d . . .
H2A H 0.3928 -0.3641 -0.1754 0.069 Uiso 1 1 calc R U .
C12 C -0.329(3) 0.021(2) -0.657(3) 0.097(9) Uani 1 1 d . . .
H12A H -0.2561 0.0738 -0.6708 0.117 Uiso 1 1 calc R U .
C8 C 0.582(3) 0.456(2) -0.294(2) 0.087(7) Uani 1 1 d . . .
H8A H 0.6751 0.5086 -0.2632 0.104 Uiso 1 1 calc R U .
C7 C 0.511(3) 0.414(2) -0.2286(18) 0.093(9) Uani 1 1 d . . .
H7A H 0.5548 0.4417 -0.1522 0.111 Uiso 1 1 calc R U .

loop_
_atom_site_aniso_label
_atom_site_aniso_U_11
_atom_site_aniso_U_22
_atom_site_aniso_U_33
_atom_site_aniso_U_23
_atom_site_aniso_U_13
_atom_site_aniso_U_12
Mo1 0.0342(7) 0.0647(10) 0.0252(7) 0.0118(6) 0.0008(5) 0.0204(7)
Mo2 0.0760(11) 0.0451(8) 0.0250(7) 0.0216(6) 0.0077(7) 0.0178(8)
Mo3 0.0349(7) 0.0501(9) 0.0617(10) 0.0324(8) 0.0172(7) 0.0154(7)
Mo4 0.0663(10) 0.0620(10) 0.0201(7) 0.0064(6) 0.0051(6) 0.0193(8)
Mo5 0.0411(8) 0.0881(13) 0.0659(11) 0.0427(10) 0.0223(7) 0.0392(9)
Mo6 0.0687(11) 0.0422(9) 0.0711(11) 0.0350(8) 0.0100(9) 0.0202(8)
Cu1 0.0411(15) 0.0423(15) 0.0369(14) 0.0172(12) 0.0093(12) 0.0114(12)
Si1 0.036(3) 0.030(3) 0.029(3) 0.014(2) 0.008(2) 0.013(2)
O1 0.036(10) 0.020(9) 0.026(9) 0.012(7) 0.004(8) 0.015(8)
O2 0.035(10) 0.024(9) 0.019(9) 0.003(7) -0.001(7) 0.010(8)
O3 0.042(10) 0.027(9) 0.008(7) -0.001(7) -0.006(7) 0.021(8)
O4 0.037(10) 0.020(9) 0.019(8) 0.009(7) 0.008(7) 0.012(8)
O5 0.049(7) 0.064(8) 0.073(9) 0.031(7) -0.028(7) 0.004(6)
O6 0.080(10) 0.035(7) 0.133(14) 0.036(8) 0.067(10) 0.021(7)
O7 0.073(9) 0.076(9) 0.063(8) 0.026(7) 0.025(7) 0.047(8)
O8 0.066(8) 0.052(7) 0.076(9) 0.037(7) 0.016(7) 0.032(7)
O9 0.068(8) 0.051(7) 0.043(7) 0.006(6) 0.017(6) 0.026(6)
O10 0.077(9) 0.144(14) 0.069(9) 0.086(10) 0.034(8) 0.057(10)
O11 0.062(9) 0.079(10) 0.073(9) -0.017(8) -0.020(7) 0.053(8)
O12 0.040(8) 0.21(2) 0.105(13) 0.125(15) -0.017(8) -0.020(10)
O13 0.159(15) 0.071(9) 0.036(6) 0.031(6) 0.043(8) 0.082(10)
O14 0.080(10) 0.102(12) 0.068(9) -0.022(8) -0.025(8) 0.068(10)
O15 0.091(11) 0.036(7) 0.149(15) 0.033(8) 0.085(11) 0.024(7)
O16 0.172(16) 0.067(9) 0.055(8) 0.039(7) 0.062(10) 0.085(11)
O17 0.076(10) 0.080(10) 0.084(11) -0.034(8) -0.035(8) 0.058(9)
O18 0.064(8) 0.074(9) 0.050(8) 0.027(7) 0.016(6) -0.005(7)
O19 0.054(9) 0.185(19) 0.112(13) 0.126(15) -0.026(9) -0.031(10)
O20 0.159(15) 0.083(10) 0.049(7) 0.042(7) 0.058(9) 0.098(11)
O21 0.086(10) 0.044(7) 0.150(15) 0.047(9) 0.084(11) 0.036(7)
O22 0.090(7) 0.103(6) 0.082(6) 0.055(5) 0.022(4) 0.026(4)
O23 0.052(8) 0.073(9) 0.069(9) 0.041(8) 0.015(7) 0.007(7)
O24 0.045(7) 0.055(7) 0.051(7) 0.024(6) 0.010(5) 0.014(6)
N1 0.037(7) 0.038(7) 0.038(7) 0.009(6) 0.007(6) 0.016(6)
C6 0.046(9) 0.043(9) 0.038(8) 0.015(7) 0.017(7) 0.017(7)
C15 0.081(13) 0.048(10) 0.043(9) 0.023(8) 0.036(9) 0.042(10)
C14 0.106(18) 0.068(13) 0.053(12) 0.033(10) 0.036(12) 0.060(14)
N2 0.16(2) 0.067(11) 0.037(9) 0.023(8) 0.035(11) 0.056(13)
C5 0.052(9) 0.026(7) 0.045(9) 0.010(7) 0.014(7) 0.024(7)
C13 0.065(15) 0.097(19) 0.065(15) -0.002(14) -0.003(12) 0.038(14)
C11 0.064(13) 0.072(13) 0.059(12) 0.042(11) 0.020(10) 0.022(11)
C4 0.070(12) 0.045(9) 0.054(10) 0.028(8) 0.029(9) 0.034(9)
C1 0.042(9) 0.039(9) 0.054(10) 0.013(8) 0.006(8) 0.014(7)
C10 0.059(12) 0.076(13) 0.036(9) 0.020(9) 0.016(8) 0.019(10)
N3 0.102(16) 0.131(19) 0.083(14) 0.070(14) 0.042(13) 0.067(15)
C16 0.059(12) 0.099(16) 0.069(13) 0.046(12) 0.035(10) 0.054(12)
N4 0.089(15) 0.14(2) 0.127(19) 0.098(17) 0.060(14) 0.073(15)
C3 0.081(14) 0.077(13) 0.043(10) 0.032(10) 0.011(9) 0.049(12)
C9 0.11(2) 0.069(16) 0.10(2) 0.047(15) 0.001(17) 0.018(15)
N5 0.070(13) 0.16(2) 0.119(18) 0.097(17) 0.030(12) 0.058(14)
C2 0.038(9) 0.051(10) 0.070(12) 0.018(9) -0.001(9) 0.021(8)
C12 0.079(18) 0.066(15) 0.14(3) 0.028(16) 0.053(18) 0.030(13)
C8 0.077(16) 0.058(14) 0.077(17) 0.012(12) -0.004(13) 0.007(12)
C7 0.11(2) 0.074(16) 0.037(11) -0.008(11) -0.029(13) 0.036(15)

loop_
_atom_type_symbol
_atom_type_description
_atom_type_scat_dispersion_real
_atom_type_scat_dispersion_imag
_atom_type_scat_source
C C 0.0033 0.0016 'International Tables Vol C Tables 4.2.6.8 and 6.1.1.4'
H H 0.0000 0.0000 'International Tables Vol C Tables 4.2.6.8 and 6.1.1.4'
N N 0.0061 0.0033 'International Tables Vol C Tables 4.2.6.8 and 6.1.1.4'
O O 0.0106 0.0060 'International Tables Vol C Tables 4.2.6.8 and 6.1.1.4'
Si Si 0.0817 0.0704 'International Tables Vol C Tables 4.2.6.8 and 6.1.1.4'
Cu Cu 0.3201 1.2651 'International Tables Vol C Tables 4.2.6.8 and 6.1.1.4'
Mo Mo -1.6832 0.6857 'International Tables Vol C Tables 4.2.6.8 and 6.1.1.4'

loop_
_geom_angle_atom_site_label_1
_geom_angle_atom_site_label_2
_geom_angle_atom_site_label_3
_geom_angle
_geom_angle_site_symmetry_1
_geom_angle_site_symmetry_3
O5 Mo1 O20 102.3(7) . .
O5 Mo1 O6 99.7(8) . .
O20 Mo1 O6 92.6(6) . .
O5 Mo1 O16 100.0(8) . .
O20 Mo1 O16 89.8(5) . .
O6 Mo1 O16 159.1(8) . .
O5 Mo1 O15 98.2(8) . .
O20 Mo1 O15 159.4(8) . .
O6 Mo1 O15 86.3(6) . .
O16 Mo1 O15 84.2(6) . .
O5 Mo1 O2 160.2(8) . .
O20 Mo1 O2 64.9(7) . .
O6 Mo1 O2 96.0(7) . .
O16 Mo1 O2 66.4(7) . .
O15 Mo1 O2 94.8(7) . .
O5 Mo1 O1 156.8(7) . .
O20 Mo1 O1 97.4(7) . .
O6 Mo1 O1 66.9(6) . .
O16 Mo1 O1 92.2(7) . .
O15 Mo1 O1 63.3(7) . .
O2 Mo1 O1 42.6(6) . .
O10 Mo2 O15 101.6(8) . .
O10 Mo2 O11 102.3(8) . .
O15 Mo2 O11 93.0(6) . .
O10 Mo2 O21 98.7(8) . .
O15 Mo2 O21 88.7(6) . .
O11 Mo2 O21 158.2(8) . .
O10 Mo2 O17 96.2(8) . 2
O15 Mo2 O17 161.7(9) . 2
O11 Mo2 O17 87.2(6) . 2
O21 Mo2 O17 84.5(6) . 2
O10 Mo2 O3 156.2(7) . .
O15 Mo2 O3 99.7(8) . .
O11 Mo2 O3 65.9(6) . .
O21 Mo2 O3 92.3(7) . .
O17 Mo2 O3 63.8(8) 2 .
O10 Mo2 O1 158.5(7) . .
O15 Mo2 O1 64.5(7) . .
O11 Mo2 O1 95.1(7) . .
O21 Mo2 O1 66.1(6) . .
O17 Mo2 O1 97.3(8) 2 .
O3 Mo2 O1 44.6(6) . .
O18 Mo3 O13 101.2(8) . .
O18 Mo3 O17 100.4(8) . .
O13 Mo3 O17 92.7(6) . .
O18 Mo3 O14 100.7(9) . 2
O13 Mo3 O14 157.0(8) . 2
O17 Mo3 O14 90.2(6) . 2
O18 Mo3 O20 97.7(7) . .
O13 Mo3 O20 87.1(5) . .
O17 Mo3 O20 161.7(8) . .
O14 Mo3 O20 83.1(6) 2 .
O18 Mo3 O3 159.6(7) . 2
O13 Mo3 O3 94.7(7) . 2
O17 Mo3 O3 65.9(8) . 2
O14 Mo3 O3 65.9(7) 2 2
O20 Mo3 O3 95.8(6) . 2
O18 Mo3 O2 155.1(7) . .
O13 Mo3 O2 65.8(6) . .
O17 Mo3 O2 101.4(8) . .
O14 Mo3 O2 91.3(8) 2 .
O20 Mo3 O2 61.9(6) . .
O3 Mo3 O2 44.9(6) 2 .
O9 Mo4 O19 100.8(9) . .
O9 Mo4 O21 99.8(7) . .
O19 Mo4 O21 92.5(8) . .
O9 Mo4 O12 100.2(9) . 2
O19 Mo4 O12 89.2(6) . 2
O21 Mo4 O12 159.2(9) . 2
O9 Mo4 O6 97.1(7) . .
O19 Mo4 O6 161.9(9) . .
O21 Mo4 O6 87.2(6) . .
O12 Mo4 O6 84.8(7) 2 .
O9 Mo4 O4 156.6(6) . .
O19 Mo4 O4 64.3(8) . .
O21 Mo4 O4 98.8(7) . .
O12 Mo4 O4 63.4(8) 2 .
O6 Mo4 O4 97.8(7) . .
O9 Mo4 O1 154.7(6) . .
O19 Mo4 O1 99.9(9) . .
O21 Mo4 O1 64.8(6) . .
O12 Mo4 O1 94.4(9) 2 .
O6 Mo4 O1 63.7(6) . .
O4 Mo4 O1 48.3(6) . .
O7 Mo5 O16 101.3(7) . .
O7 Mo5 O22 101.0(8) . .
O16 Mo5 O22 91.8(7) . .
O7 Mo5 O13 99.3(7) . .
O16 Mo5 O13 88.3(5) . .
O22 Mo5 O13 159.2(8) . .
O7 Mo5 O19 98.7(9) . 2
O16 Mo5 O19 159.6(9) . 2
O22 Mo5 O19 88.0(7) . 2
O13 Mo5 O19 84.8(7) . 2
O7 Mo5 O4 155.8(7) . 2
O16 Mo5 O4 98.8(7) . 2
O22 Mo5 O4 65.0(7) . 2
O13 Mo5 O4 94.4(6) . 2
O19 Mo5 O4 62.7(8) 2 2
O7 Mo5 O2 155.3(7) . .
O16 Mo5 O2 63.3(6) . .
O22 Mo5 O2 98.7(7) . .
O13 Mo5 O2 62.9(6) . .
O19 Mo5 O2 96.5(9) 2 .
O4 Mo5 O2 48.4(6) 2 .
O8 Mo6 O14 99.3(7) . .
O8 Mo6 O12 101.5(9) . .
O14 Mo6 O12 90.2(8) . .
O8 Mo6 O22 100.3(7) . .
O14 Mo6 O22 160.1(8) . .
O12 Mo6 O22 89.6(7) . .
O8 Mo6 O11 100.5(7) . .
O14 Mo6 O11 87.7(6) . .
O12 Mo6 O11 157.9(9) . .
O22 Mo6 O11 85.0(7) . .
O8 Mo6 O4 156.7(6) . 2
O14 Mo6 O4 98.1(8) . 2
O12 Mo6 O4 62.9(8) . 2
O22 Mo6 O4 64.3(7) . 2
O11 Mo6 O4 95.7(7) . 2
O8 Mo6 O3 153.5(7) . .
O14 Mo6 O3 62.9(7) . .
O12 Mo6 O3 98.1(9) . .
O22 Mo6 O3 97.4(7) . .
O11 Mo6 O3 61.6(6) . .
O4 Mo6 O3 49.8(6) 2 .
O24 Cu1 O24 180.0 2_544 .
O24 Cu1 N1 96.0(5) 2_544 .
O24 Cu1 N1 84.0(5) . .
O24 Cu1 N1 84.0(5) 2_544 2_544
O24 Cu1 N1 96.0(5) . 2_544
N1 Cu1 N1 180.0 . 2_544
O1 Si1 O1 180.0 2 .
O1 Si1 O2 65.3(9) 2 2
O1 Si1 O2 114.7(9) . 2
O1 Si1 O2 114.6(9) 2 .
O1 Si1 O2 65.4(9) . .
O2 Si1 O2 180.0 2 .
O1 Si1 O3 68.0(8) 2 2
O1 Si1 O3 112.0(8) . 2
O2 Si1 O3 111.7(9) 2 2
O2 Si1 O3 68.3(9) . 2
O1 Si1 O3 112.0(8) 2 .
O1 Si1 O3 68.0(8) . .
O2 Si1 O3 68.3(9) 2 .
O2 Si1 O3 111.7(9) . .
O3 Si1 O3 180.0 2 .
O1 Si1 O4 73.0(8) 2 2
O1 Si1 O4 107.0(8) . 2
O2 Si1 O4 106.1(9) 2 2
O2 Si1 O4 73.9(9) . 2
O3 Si1 O4 104.5(8) 2 2
O3 Si1 O4 75.5(8) . 2
O1 Si1 O4 107.0(8) 2 .
O1 Si1 O4 73.0(8) . .
O2 Si1 O4 73.9(9) 2 .
O2 Si1 O4 106.1(9) . .
O3 Si1 O4 75.5(8) 2 .
O3 Si1 O4 104.5(8) . .
O4 Si1 O4 180.0 2 .
Si1 O1 O2 57.4(8) . .
Si1 O1 O3 57.3(8) . .
O2 O1 O3 98.8(12) . .
Si1 O1 Mo1 125.3(10) . .
O2 O1 Mo1 67.9(8) . .
O3 O1 Mo1 139.4(10) . .
Si1 O1 Mo2 123.5(9) . .
O2 O1 Mo2 135.0(11) . .
O3 O1 Mo2 66.2(7) . .
Mo1 O1 Mo2 95.5(6) . .
Si1 O1 Mo4 118.0(9) . .
O2 O1 Mo4 128.7(10) . .
O3 O1 Mo4 121.6(11) . .
Mo1 O1 Mo4 93.9(6) . .
Mo2 O1 Mo4 92.5(6) . .
Si1 O2 O1 57.2(9) . .
Si1 O2 O3 57.1(9) . 2
O1 O2 O3 98.5(13) . 2
Si1 O2 Mo1 126.7(10) . .
O1 O2 Mo1 69.5(8) . .
O3 O2 Mo1 136.8(10) 2 .
Si1 O2 Mo3 122.5(9) . .
O1 O2 Mo3 139.5(11) . .
O3 O2 Mo3 65.5(8) 2 .
Mo1 O2 Mo3 96.3(6) . .
Si1 O2 Mo5 117.5(9) . .
O1 O2 Mo5 125.0(11) . .
O3 O2 Mo5 124.8(10) 2 .
Mo1 O2 Mo5 93.1(6) . .
Mo3 O2 Mo5 92.3(7) . .
Si1 O3 O1 54.7(8) . .
Si1 O3 O2 54.7(8) . 2
O1 O3 O2 95.5(11) . 2
Si1 O3 Mo3 124.3(9) . 2
O1 O3 Mo3 137.3(11) . 2
O2 O3 Mo3 69.7(8) 2 2
Si1 O3 Mo2 123.8(9) . .
O1 O3 Mo2 69.2(7) . .
O2 O3 Mo2 141.9(11) 2 .
Mo3 O3 Mo2 97.6(7) 2 .
Si1 O3 Mo6 115.9(9) . .
O1 O3 Mo6 126.6(11) . .
O2 O3 Mo6 121.7(9) 2 .
Mo3 O3 Mo6 93.7(6) 2 .
Mo2 O3 Mo6 94.0(6) . .
Si1 O4 Mo4 120.5(8) . .
Si1 O4 Mo5 120.1(8) . 2
Mo4 O4 Mo5 98.2(6) . 2
Si1 O4 Mo6 118.7(8) . 2
Mo4 O4 Mo6 97.2(6) . 2
Mo5 O4 Mo6 97.0(6) 2 2
Mo1 O6 Mo4 135.4(8) . .
Mo2 O11 Mo6 138.4(8) . .
Mo6 O12 Mo4 136.2(12) . 2
Mo3 O13 Mo5 138.8(8) . .
Mo6 O14 Mo3 137.2(9) . 2
Mo2 O15 Mo1 136.4(11) . .
Mo5 O16 Mo1 136.7(9) . .
Mo3 O17 Mo2 132.4(12) . 2
Mo4 O19 Mo5 134.7(13) . 2
Mo1 O20 Mo3 136.3(10) . .
Mo4 O21 Mo2 136.3(8) . .
Mo5 O22 Mo6 133.7(10) . .
C6 O24 Cu1 114.5(10) . .
C1 N1 C5 118.4(14) . .
C1 N1 Cu1 129.5(12) . .
C5 N1 Cu1 112.1(10) . .
O23 C6 O24 125.7(16) . .
O23 C6 C5 119.0(15) . .
O24 C6 C5 115.3(14) . .
C16 C15 C14 120(2) . .
C15 C14 C13 123(2) . .
C11 N2 C7 114.7(19) . .
N1 C5 C4 121.9(15) . .
N1 C5 C6 114.1(14) . .
C4 C5 C6 123.8(15) . .
C14 C13 C12 118(2) . .
N3 C11 C10 119.0(19) . .
N3 C11 N2 118.0(19) . .
C10 C11 N2 123(2) . .
C3 C4 C5 116.8(16) . .
C2 C1 N1 123.6(18) . .
C9 C10 C11 121(2) . .
C15 C16 N4 123(2) . .
C15 C16 N5 117(2) . .
N4 C16 N5 120(2) . .
C12 N4 C16 120(2) . .
C4 C3 C2 119.5(16) . .
C10 C9 C8 120(3) . .
C1 C2 C3 119.6(17) . .
N4 C12 C13 116(2) . .
C9 C8 C7 120(2) . .
C8 C7 N2 121.7(19) . .

loop_
_geom_bond_atom_site_label_1
_geom_bond_atom_site_label_2
_geom_bond_distance
_geom_bond_site_symmetry_2
Mo1 O5 1.665(11) .
Mo1 O20 1.837(13) .
Mo1 O6 1.880(13) .
Mo1 O16 1.908(12) .
Mo1 O15 1.972(13) .
Mo1 O2 2.346(17) .
Mo1 O1 2.372(18) .
Mo2 O10 1.665(11) .
Mo2 O15 1.832(14) .
Mo2 O11 1.851(13) .
Mo2 O21 1.919(13) .
Mo2 O17 1.992(15) 2
Mo2 O3 2.348(15) .
Mo2 O1 2.398(17) .
Mo3 O18 1.652(12) .
Mo3 O13 1.858(12) .
Mo3 O17 1.858(15) .
Mo3 O14 1.923(14) 2
Mo3 O20 1.977(12) .
Mo3 O3 2.334(19) 2
Mo3 O2 2.406(19) .
Mo4 O9 1.657(11) .
Mo4 O19 1.862(16) .
Mo4 O21 1.878(14) .
Mo4 O12 1.918(15) 2
Mo4 O6 1.951(15) .
Mo4 O4 2.316(16) .
Mo4 O1 2.478(17) .
Mo5 O7 1.633(13) .
Mo5 O16 1.880(14) .
Mo5 O22 1.914(16) .
Mo5 O13 1.925(13) .
Mo5 O19 1.952(15) 2
Mo5 O4 2.339(18) 2
Mo5 O2 2.501(19) .
Mo6 O8 1.653(12) .
Mo6 O14 1.866(16) .
Mo6 O12 1.868(15) .
Mo6 O22 1.921(17) .
Mo6 O11 1.944(14) .
Mo6 O4 2.369(16) 2
Mo6 O3 2.498(17) .
Cu1 O24 1.938(12) 2_544
Cu1 O24 1.938(12) .
Cu1 N1 1.945(13) .
Cu1 N1 1.945(13) 2_544
Si1 O1 1.586(17) 2
Si1 O1 1.586(17) .
Si1 O2 1.589(19) 2
Si1 O2 1.589(19) .
Si1 O3 1.635(19) 2
Si1 O3 1.635(19) .
Si1 O4 1.718(17) 2
Si1 O4 1.718(17) .
O1 O2 1.71(3) .
O1 O3 1.80(2) .
O2 O3 1.81(2) 2
O3 O2 1.81(2) 2
O3 Mo3 2.334(19) 2
O4 Mo5 2.339(18) 2
O4 Mo6 2.369(16) 2
O12 Mo4 1.918(15) 2
O14 Mo3 1.923(14) 2
O17 Mo2 1.992(15) 2
O19 Mo5 1.951(15) 2
O23 C6 1.22(2) .
O24 C6 1.289(19) .
N1 C1 1.35(2) .
N1 C5 1.36(2) .
C6 C5 1.49(2) .
C15 C16 1.28(3) .
C15 C14 1.33(3) .
C14 C13 1.35(3) .
N2 C11 1.37(3) .
N2 C7 1.42(3) .
C5 C4 1.41(2) .
C13 C12 1.47(4) .
C11 N3 1.33(3) .
C11 C10 1.35(3) .
C4 C3 1.40(3) .
C1 C2 1.31(3) .
C10 C9 1.34(3) .
C16 N4 1.39(3) .
C16 N5 1.42(3) .
N4 C12 1.36(3) .
C3 C2 1.41(3) .
C9 C8 1.36(3) .
C8 C7 1.37(4) .
